data_2221669
loop_
_publ_author_name
'NizamMohideen, M.'
'Thenmozhi, S.'
'SubbiahPandi, A.'
'Savitha, G.'
'Perumal, P. T.'

_publ_section_title
;Ethyl
 3'-(2,4-dichlorophenyl)-5'-hydroxy-5'-methyl-4',5'-dihydrospiro[fluorene-9,2'(3'<i>H</i>)-furan]-4'-carboxylate
;
_journal_coeditor_code FL2242
_journal_issue 5
_journal_name_full 'Acta Crystallographica Section E'
_journal_page_first o977
_journal_page_last o978
_journal_paper_doi 10.1107/S1600536809011854
_journal_volume 65
_journal_year 2009
_chemical_formula_iupac 'C26 H22 Cl2 O4'
_chemical_formula_moiety 'C26 H22 Cl2 O4'
_chemical_formula_sum 'C26 H22 Cl2 O4'
_chemical_formula_weight 469.34
_chemical_name_systematic
;
Ethyl 3'-(2,4-dichlorophenyl)-5'-hydroxy-5'-methyl-4',5'-
dihydrospiro[fluorene-9,2'(3'<i>H</i>)-furan]-4'-carboxylate
;
_space_group_IT_number 15
_symmetry_cell_setting monoclinic
_symmetry_space_group_name_Hall '-C 2yc'
_symmetry_space_group_name_H-M 'C 1 2/c 1'
_atom_sites_solution_hydrogens geom
_atom_sites_solution_primary direct
_atom_sites_solution_secondary difmap
_audit_creation_method SHELXL-97
_cell_angle_alpha 90.00
_cell_angle_beta 92.072(3)
_cell_angle_gamma 90.00
_cell_formula_units_Z 8
_cell_length_a 28.6811(13)
_cell_length_b 9.0600(4)
_cell_length_c 17.4074(8)
_cell_measurement_reflns_used 7176
_cell_measurement_temperature 293(2)
_cell_measurement_theta_max 25
_cell_measurement_theta_min 2.5
_cell_volume 4520.4(4)
_computing_cell_refinement 'SAINT (Bruker, 2004)'
_computing_data_collection 'APEX2 (Bruker, 2004)'
_computing_data_reduction 'XPREP (Bruker, 2004)'
_computing_molecular_graphics 'ORTEP-3 (Farrugia, 1997)'
_computing_publication_material
;
SHELXL97 (Sheldrick, 2008) and PLATON (Spek, 2009)
;
_computing_structure_refinement 'SHELXL97 (Sheldrick, 2008)'
_computing_structure_solution 'SHELXS97 (Sheldrick, 2008)'
_diffrn_ambient_temperature 293(2)
_diffrn_measured_fraction_theta_full 0.999
_diffrn_measured_fraction_theta_max 0.994
_diffrn_measurement_device_type
;
Bruker Kappa APEXII CCD
;
_diffrn_measurement_method '\w and \f'
_diffrn_radiation_monochromator graphite
_diffrn_radiation_source 'fine-focus sealed tube'
_diffrn_radiation_type MoK\a
_diffrn_radiation_wavelength 0.71073
_diffrn_reflns_av_R_equivalents 0.0563
_diffrn_reflns_av_sigmaI/netI 0.0479
_diffrn_reflns_limit_h_max 37
_diffrn_reflns_limit_h_min -36
_diffrn_reflns_limit_k_max 11
_diffrn_reflns_limit_k_min -11
_diffrn_reflns_limit_l_max 22
_diffrn_reflns_limit_l_min -21
_diffrn_reflns_number 22504
_diffrn_reflns_theta_full 25.00
_diffrn_reflns_theta_max 27.84
_diffrn_reflns_theta_min 1.42
_diffrn_standards_decay_% 0
_exptl_absorpt_coefficient_mu 0.318
_exptl_absorpt_correction_T_max 0.938
_exptl_absorpt_correction_T_min 0.916
_exptl_absorpt_correction_type multi-scan
_exptl_absorpt_process_details '(SADABS; Bruker 2004)'
_exptl_crystal_colour yellow
_exptl_crystal_density_diffrn 1.379
_exptl_crystal_density_method 'not measured'
_exptl_crystal_description Prismatic
_exptl_crystal_F_000 1952
_exptl_crystal_size_max 0.25
_exptl_crystal_size_mid 0.20
_exptl_crystal_size_min 0.20
_refine_diff_density_max 0.379
_refine_diff_density_min -0.354
_refine_ls_extinction_method none
_refine_ls_goodness_of_fit_ref 1.039
_refine_ls_hydrogen_treatment constr
_refine_ls_matrix_type full
_refine_ls_number_parameters 291
_refine_ls_number_reflns 5338
_refine_ls_number_restraints 0
_refine_ls_restrained_S_all 1.039
_refine_ls_R_factor_all 0.0789
_refine_ls_R_factor_gt 0.0477
_refine_ls_shift/su_max 0.000
_refine_ls_shift/su_mean 0.000
_refine_ls_structure_factor_coef Fsqd
_refine_ls_weighting_details 'calc w=1/[\s^2^(Fo^2^)+(0.0729P)^2^+2.471P] where P=(Fo^2^+2Fc^2^)/3'
_refine_ls_weighting_scheme calc
_refine_ls_wR_factor_gt 0.1237
_refine_ls_wR_factor_ref 0.1508
_reflns_number_gt 3663
_reflns_number_total 5338
_reflns_threshold_expression I>2\s(I)
_cod_data_source_file fl2242.cif
_cod_data_source_block I
_cod_depositor_comments
;
The following automatic conversions were performed:
'_symmetry_cell_setting' value 'Monoclinic' changed to 'monoclinic'
according to '/home/saulius/struct/CIF-dictionaries/cif_core.dic'
dictionary named 'cif_core.dic' version 2.4.1 from
2010-06-29.

'_exptl_absorpt_correction_type' value 'Multi-scan' changed
to 'multi-scan' according to
'/home/saulius/struct/CIF-dictionaries/cif_core.dic' dictionary named
'cif_core.dic' version 2.4.1 from 2010-06-29.

Automatic conversion script
Id: cif_fix_enum 1527 2010-12-29 10:47:43Z saulius 

The following automatic conversions were performed:

'_symmetry_cell_setting' value 'Monoclinic' changed to 'monoclinic'
according to /home/saulius/struct/CIF-dictionaries/cif_core.dic
dictionary named 'cif_core.dic' version 2.4.1 from
2010-06-29.

'_exptl_absorpt_correction_type' value 'Multi-scan'
changed to 'multi-scan' according to
/home/saulius/struct/CIF-dictionaries/cif_core.dic dictionary named
'cif_core.dic' version 2.4.1 from 2010-06-29.

Automatic conversion script
Id: cif_fix_values 1715 2011-07-08 13:25:40Z adriana 
;
_cod_original_sg_symbol_H-M 'C 2/c'
_cod_database_code 2221669
_cod_database_fobs_code 2221669

loop_
_symmetry_equiv_pos_as_xyz
'x, y, z'
'-x, y, -z+1/2'
'x+1/2, y+1/2, z'
'-x+1/2, y+1/2, -z+1/2'
'-x, -y, -z'
'x, -y, z-1/2'
'-x+1/2, -y+1/2, -z'
'x+1/2, -y+1/2, z-1/2'

loop_
_atom_site_type_symbol
_atom_site_label
_atom_site_fract_x
_atom_site_fract_y
_atom_site_fract_z
_atom_site_U_iso_or_equiv
_atom_site_adp_type
_atom_site_calc_flag
_atom_site_refinement_flags
_atom_site_occupancy
_atom_site_disorder_assembly
_atom_site_disorder_group
Cl Cl1 0.06337(2) -0.03027(7) 0.10063(4) 0.0663(2) Uani d . 1 . .
Cl Cl2 0.00329(2) 0.39144(8) -0.09056(4) 0.0652(2) Uani d . 1 . .
O O1 0.21156(5) 0.19309(19) 0.21266(8) 0.0476(4) Uani d . 1 . .
O O2 0.23543(6) -0.03879(18) 0.17193(10) 0.0550(4) Uani d . 1 . .
H H2 0.2506 -0.0562 0.2117 0.082 Uiso calc R 1 . .
O O3 0.25673(6) 0.04006(18) -0.01270(10) 0.0540(4) Uani d . 1 . .
O O4 0.18812(5) -0.06733(17) 0.00380(9) 0.0455(4) Uani d . 1 . .
C C1 0.23639(7) 0.1143(2) 0.15672(13) 0.0411(5) Uani d . 1 . .
C C2 0.20777(6) 0.1382(2) 0.08249(11) 0.0331(4) Uani d . 1 . .
H H2A 0.2135 0.2389 0.0645 0.040 Uiso calc R 1 . .
C C3 0.15806(6) 0.1308(2) 0.10976(11) 0.0301(4) Uani d . 1 . .
H H3 0.1508 0.0267 0.1186 0.036 Uiso calc R 1 . .
C C4 0.16289(7) 0.2080(2) 0.19036(12) 0.0349(4) Uani d . 1 . .
C C5 0.14777(8) 0.3679(2) 0.19083(12) 0.0401(5) Uani d . 1 . .
C C6 0.16812(10) 0.4898(2) 0.15801(13) 0.0536(6) Uani d . 1 . .
H H6 0.1963 0.4821 0.1336 0.064 Uiso calc R 1 . .
C C7 0.14497(14) 0.6249(3) 0.16271(16) 0.0709(9) Uani d . 1 . .
H H7 0.1579 0.7085 0.1409 0.085 Uiso calc R 1 . .
C C8 0.10342(13) 0.6362(3) 0.19909(17) 0.0722(9) Uani d . 1 . .
H H8 0.0883 0.7269 0.2005 0.087 Uiso calc R 1 . .
C C9 0.08401(11) 0.5172(3) 0.23298(16) 0.0628(7) Uani d . 1 . .
H H9 0.0561 0.5263 0.2581 0.075 Uiso calc R 1 . .
C C10 0.10643(8) 0.3822(2) 0.22951(12) 0.0438(5) Uani d . 1 . .
C C11 0.09519(8) 0.2392(3) 0.26364(13) 0.0442(5) Uani d . 1 . .
C C12 0.05912(10) 0.1956(4) 0.30938(16) 0.0650(7) Uani d . 1 . .
H H12 0.0350 0.2601 0.3201 0.078 Uiso calc R 1 . .
C C13 0.05993(12) 0.0536(4) 0.33873(18) 0.0767(9) Uani d . 1 . .
H H13 0.0359 0.0223 0.3693 0.092 Uiso calc R 1 . .
C C14 0.09547(12) -0.0415(3) 0.32353(16) 0.0690(8) Uani d . 1 . .
H H14 0.0959 -0.1349 0.3457 0.083 Uiso calc R 1 . .
C C15 0.13054(9) -0.0010(3) 0.27593(14) 0.0505(6) Uani d . 1 . .
H H15 0.1540 -0.0672 0.2639 0.061 Uiso calc R 1 . .
C C16 0.13012(7) 0.1400(2) 0.24653(11) 0.0378(5) Uani d . 1 . .
C C17 0.12017(6) 0.1925(2) 0.05700(11) 0.0300(4) Uani d . 1 . .
C C18 0.12700(7) 0.3165(2) 0.01180(12) 0.0369(5) Uani d . 1 . .
H H18 0.1564 0.3597 0.0125 0.044 Uiso calc R 1 . .
C C19 0.09199(8) 0.3780(2) -0.03393(13) 0.0431(5) Uani d . 1 . .
H H19 0.0978 0.4604 -0.0640 0.052 Uiso calc R 1 . .
C C20 0.04839(7) 0.3160(2) -0.03454(12) 0.0405(5) Uani d . 1 . .
C C21 0.03967(7) 0.1925(2) 0.00810(12) 0.0413(5) Uani d . 1 . .
H H21 0.0101 0.1506 0.0074 0.050 Uiso calc R 1 . .
C C22 0.07576(7) 0.1313(2) 0.05219(12) 0.0355(4) Uani d . 1 . .
C C23 0.28555(8) 0.1735(3) 0.15764(15) 0.0597(7) Uani d . 1 . .
H H23A 0.3002 0.1568 0.2073 0.089 Uiso calc R 1 . .
H H23B 0.2848 0.2774 0.1471 0.089 Uiso calc R 1 . .
H H23C 0.3029 0.1239 0.1192 0.089 Uiso calc R 1 . .
C C24 0.22049(7) 0.0327(2) 0.01982(12) 0.0356(4) Uani d . 1 . .
C C25 0.19678(9) -0.1675(3) -0.05956(14) 0.0541(6) Uani d . 1 . .
H H25A 0.2275 -0.2115 -0.0531 0.065 Uiso calc R 1 . .
H H25B 0.1952 -0.1145 -0.1080 0.065 Uiso calc R 1 . .
C C26 0.16055(11) -0.2826(3) -0.05889(18) 0.0685(8) Uani d . 1 . .
H H26A 0.1637 -0.3381 -0.0120 0.103 Uiso calc R 1 . .
H H26B 0.1641 -0.3474 -0.1019 0.103 Uiso calc R 1 . .
H H26C 0.1303 -0.2373 -0.0623 0.103 Uiso calc R 1 . .

loop_
_atom_site_aniso_label
_atom_site_aniso_U_11
_atom_site_aniso_U_22
_atom_site_aniso_U_33
_atom_site_aniso_U_12
_atom_site_aniso_U_13
_atom_site_aniso_U_23
Cl1 0.0460(4) 0.0596(4) 0.0915(5) -0.0247(3) -0.0215(3) 0.0354(3)
Cl2 0.0504(4) 0.0691(4) 0.0743(5) 0.0082(3) -0.0234(3) 0.0176(3)
O1 0.0330(8) 0.0669(10) 0.0423(9) -0.0021(7) -0.0079(7) -0.0085(7)
O2 0.0522(10) 0.0538(10) 0.0579(10) 0.0060(8) -0.0121(8) 0.0140(8)
O3 0.0441(10) 0.0515(10) 0.0677(11) -0.0063(7) 0.0194(8) -0.0078(8)
O4 0.0390(8) 0.0434(8) 0.0540(9) -0.0071(7) -0.0003(7) -0.0137(7)
C1 0.0308(11) 0.0483(12) 0.0439(12) -0.0006(9) -0.0042(9) 0.0008(9)
C2 0.0267(10) 0.0317(10) 0.0406(11) -0.0033(7) -0.0025(8) 0.0009(8)
C3 0.0268(10) 0.0263(9) 0.0368(10) -0.0033(7) -0.0030(8) 0.0011(7)
C4 0.0318(10) 0.0345(10) 0.0381(11) -0.0020(8) -0.0041(8) 0.0015(8)
C5 0.0517(13) 0.0346(11) 0.0333(10) -0.0043(9) -0.0074(9) -0.0035(8)
C6 0.0795(18) 0.0389(12) 0.0423(13) -0.0168(12) -0.0022(12) -0.0051(10)
C7 0.130(3) 0.0322(13) 0.0493(15) -0.0157(15) -0.0189(17) 0.0005(11)
C8 0.110(3) 0.0433(15) 0.0613(17) 0.0191(15) -0.0230(18) -0.0063(13)
C9 0.0715(18) 0.0554(16) 0.0603(16) 0.0205(13) -0.0138(14) -0.0078(13)
C10 0.0489(13) 0.0430(12) 0.0387(11) 0.0062(10) -0.0081(10) -0.0037(9)
C11 0.0400(12) 0.0532(13) 0.0392(12) -0.0001(10) -0.0028(10) -0.0026(10)
C12 0.0506(15) 0.085(2) 0.0606(17) 0.0010(14) 0.0145(13) -0.0025(15)
C13 0.071(2) 0.092(2) 0.069(2) -0.0250(18) 0.0225(16) 0.0101(17)
C14 0.089(2) 0.0612(17) 0.0574(17) -0.0222(16) 0.0069(16) 0.0162(13)
C15 0.0611(16) 0.0435(13) 0.0467(13) -0.0029(11) -0.0020(12) 0.0064(10)
C16 0.0388(11) 0.0412(11) 0.0330(10) -0.0042(9) -0.0033(9) 0.0019(8)
C17 0.0281(9) 0.0277(9) 0.0340(10) -0.0013(7) -0.0029(8) -0.0039(7)
C18 0.0336(11) 0.0337(10) 0.0430(11) -0.0071(8) -0.0048(9) 0.0018(9)
C19 0.0471(13) 0.0347(11) 0.0469(12) -0.0054(9) -0.0079(10) 0.0077(9)
C20 0.0370(11) 0.0400(11) 0.0434(12) 0.0052(9) -0.0107(9) -0.0004(9)
C21 0.0309(11) 0.0431(11) 0.0493(13) -0.0056(9) -0.0070(9) -0.0004(10)
C22 0.0317(10) 0.0322(10) 0.0424(11) -0.0061(8) -0.0030(9) 0.0027(8)
C23 0.0327(12) 0.0820(18) 0.0634(16) -0.0086(12) -0.0113(11) -0.0038(14)
C24 0.0340(11) 0.0305(10) 0.0419(11) 0.0004(8) -0.0020(9) 0.0041(8)
C25 0.0615(16) 0.0469(13) 0.0534(14) 0.0042(12) -0.0065(12) -0.0132(11)
C26 0.078(2) 0.0479(15) 0.0779(19) -0.0077(13) -0.0150(16) -0.0140(13)

loop_
_atom_type_symbol
_atom_type_description
_atom_type_scat_dispersion_real
_atom_type_scat_dispersion_imag
_atom_type_scat_source
C C 0.0033 0.0016 'International Tables Vol C Tables 4.2.6.8 and 6.1.1.4'
H H 0.0000 0.0000 'International Tables Vol C Tables 4.2.6.8 and 6.1.1.4'
O O 0.0106 0.0060 'International Tables Vol C Tables 4.2.6.8 and 6.1.1.4'
Cl Cl 0.1484 0.1585 'International Tables Vol C Tables 4.2.6.8 and 6.1.1.4'

loop_
_geom_angle_atom_site_label_1
_geom_angle_atom_site_label_2
_geom_angle_atom_site_label_3
_geom_angle_site_symmetry_1
_geom_angle_site_symmetry_3
_geom_angle
_geom_angle_publ_flag
C1 O1 C4 . . 111.55(15) ?
C1 O2 H2 . . 109.5 ?
C24 O4 C25 . . 116.72(17) ?
O2 C1 O1 . . 110.58(18) ?
O2 C1 C23 . . 111.83(19) ?
O1 C1 C23 . . 107.81(18) ?
O2 C1 C2 . . 106.62(17) ?
O1 C1 C2 . . 104.00(16) ?
C23 C1 C2 . . 115.72(19) ?
C24 C2 C3 . . 116.91(16) ?
C24 C2 C1 . . 112.78(17) ?
C3 C2 C1 . . 102.23(16) ?
C24 C2 H2A . . 108.2 ?
C3 C2 H2A . . 108.2 ?
C1 C2 H2A . . 108.2 ?
C17 C3 C2 . . 117.24(16) ?
C17 C3 C4 . . 114.73(15) ?
C2 C3 C4 . . 101.89(15) ?
C17 C3 H3 . . 107.5 ?
C2 C3 H3 . . 107.5 ?
C4 C3 H3 . . 107.5 ?
O1 C4 C16 . . 113.98(16) ?
O1 C4 C5 . . 111.29(16) ?
C16 C4 C5 . . 101.64(17) ?
O1 C4 C3 . . 104.61(15) ?
C16 C4 C3 . . 111.10(16) ?
C5 C4 C3 . . 114.56(16) ?
C6 C5 C10 . . 120.4(2) ?
C6 C5 C4 . . 129.6(2) ?
C10 C5 C4 . . 109.98(18) ?
C5 C6 C7 . . 117.9(3) ?
C5 C6 H6 . . 121.1 ?
C7 C6 H6 . . 121.1 ?
C8 C7 C6 . . 121.0(3) ?
C8 C7 H7 . . 119.5 ?
C6 C7 H7 . . 119.5 ?
C9 C8 C7 . . 121.2(3) ?
C9 C8 H8 . . 119.4 ?
C7 C8 H8 . . 119.4 ?
C8 C9 C10 . . 119.0(3) ?
C8 C9 H9 . . 120.5 ?
C10 C9 H9 . . 120.5 ?
C9 C10 C5 . . 120.6(2) ?
C9 C10 C11 . . 130.8(2) ?
C5 C10 C11 . . 108.50(19) ?
C16 C11 C12 . . 119.9(2) ?
C16 C11 C10 . . 108.35(19) ?
C12 C11 C10 . . 131.6(2) ?
C13 C12 C11 . . 118.3(3) ?
C13 C12 H12 . . 120.8 ?
C11 C12 H12 . . 120.8 ?
C14 C13 C12 . . 121.1(3) ?
C14 C13 H13 . . 119.4 ?
C12 C13 H13 . . 119.4 ?
C13 C14 C15 . . 121.0(3) ?
C13 C14 H14 . . 119.5 ?
C15 C14 H14 . . 119.5 ?
C14 C15 C16 . . 118.4(3) ?
C14 C15 H15 . . 120.8 ?
C16 C15 H15 . . 120.8 ?
C15 C16 C11 . . 121.2(2) ?
C15 C16 C4 . . 128.4(2) ?
C11 C16 C4 . . 110.23(18) ?
C22 C17 C18 . . 115.87(18) ?
C22 C17 C3 . . 121.93(17) ?
C18 C17 C3 . . 122.18(17) ?
C19 C18 C17 . . 122.68(19) ?
C19 C18 H18 . . 118.7 ?
C17 C18 H18 . . 118.7 ?
C20 C19 C18 . . 119.0(2) ?
C20 C19 H19 . . 120.5 ?
C18 C19 H19 . . 120.5 ?
C19 C20 C21 . . 120.98(19) ?
C19 C20 Cl2 . . 120.33(17) ?
C21 C20 Cl2 . . 118.68(16) ?
C20 C21 C22 . . 118.69(19) ?
C20 C21 H21 . . 120.7 ?
C22 C21 H21 . . 120.7 ?
C21 C22 C17 . . 122.71(18) ?
C21 C22 Cl1 . 1 116.49(15) ?
C17 C22 Cl1 . 1 120.78(15) ?
C21 C22 Cl1 . . 116.49(15) ?
C17 C22 Cl1 . . 120.78(15) ?
C1 C23 H23A . . 109.5 ?
C1 C23 H23B . . 109.5 ?
H23A C23 H23B . . 109.5 ?
C1 C23 H23C . . 109.5 ?
H23A C23 H23C . . 109.5 ?
H23B C23 H23C . . 109.5 ?
O3 C24 O4 . . 123.5(2) ?
O3 C24 C2 . . 122.80(19) ?
O4 C24 C2 . . 113.70(17) ?
O4 C25 C26 . . 107.2(2) ?
O4 C25 H25A . . 110.3 ?
C26 C25 H25A . . 110.3 ?
O4 C25 H25B . . 110.3 ?
C26 C25 H25B . . 110.3 ?
H25A C25 H25B . . 108.5 ?
C25 C26 H26A . . 109.5 ?
C25 C26 H26B . . 109.5 ?
H26A C26 H26B . . 109.5 ?
C25 C26 H26C . . 109.5 ?
H26A C26 H26C . . 109.5 ?
H26B C26 H26C . . 109.5 ?

loop_
_geom_bond_atom_site_label_1
_geom_bond_atom_site_label_2
_geom_bond_site_symmetry_2
_geom_bond_distance
_geom_bond_publ_flag
Cl1 C22 . 1.733(2) ?
Cl2 C20 . 1.732(2) ?
O1 C1 . 1.420(3) ?
O1 C4 . 1.442(2) ?
O2 C1 . 1.412(3) ?
O2 H2 . 0.8200 ?
O3 C24 . 1.203(3) ?
O4 C24 . 1.320(2) ?
O4 C25 . 1.456(3) ?
C1 C23 . 1.508(3) ?
C1 C2 . 1.521(3) ?
C2 C24 . 1.506(3) ?
C2 C3 . 1.520(3) ?
C2 H2A . 0.9800 ?
C3 C17 . 1.505(3) ?
C3 C4 . 1.569(3) ?
C3 H3 . 0.9800 ?
C4 C16 . 1.512(3) ?
C4 C5 . 1.512(3) ?
C5 C6 . 1.383(3) ?
C5 C10 . 1.391(3) ?
C6 C7 . 1.396(4) ?
C6 H6 . 0.9300 ?
C7 C8 . 1.373(4) ?
C7 H7 . 0.9300 ?
C8 C9 . 1.358(4) ?
C8 H8 . 0.9300 ?
C9 C10 . 1.384(3) ?
C9 H9 . 0.9300 ?
C10 C11 . 1.466(3) ?
C11 C16 . 1.386(3) ?
C11 C12 . 1.386(3) ?
C12 C13 . 1.384(4) ?
C12 H12 . 0.9300 ?
C13 C14 . 1.368(4) ?
C13 H13 . 0.9300 ?
C14 C15 . 1.376(4) ?
C14 H14 . 0.9300 ?
C15 C16 . 1.376(3) ?
C15 H15 . 0.9300 ?
C17 C22 . 1.389(3) ?
C17 C18 . 1.389(3) ?
C18 C19 . 1.377(3) ?
C18 H18 . 0.9300 ?
C19 C20 . 1.371(3) ?
C19 H19 . 0.9300 ?
C20 C21 . 1.371(3) ?
C21 C22 . 1.382(3) ?
C21 H21 . 0.9300 ?
C22 Cl1 1 1.733(2) ?
C23 H23A . 0.9600 ?
C23 H23B . 0.9600 ?
C23 H23C . 0.9600 ?
C25 C26 . 1.472(4) ?
C25 H25A . 0.9700 ?
C25 H25B . 0.9700 ?
C26 H26A . 0.9600 ?
C26 H26B . 0.9600 ?
C26 H26C . 0.9600 ?

loop_
_geom_hbond_atom_site_label_D
_geom_hbond_atom_site_label_H
_geom_hbond_atom_site_label_A
_geom_hbond_site_symmetry_A
_geom_hbond_distance_DH
_geom_hbond_distance_HA
_geom_hbond_distance_DA
_geom_hbond_angle_DHA
C2 H2A O3 7 0.98 2.37 3.331(3) 167.3
C6 H6 O3 7 0.93 2.55 3.393(3) 151.4
C3 H3 Cl1 1 0.98 2.57 3.082(2) 112.8
C26 H26C Cg1 4_554 0.96 2.95 3.5560(10) 122.0

loop_
_geom_torsion_atom_site_label_1
_geom_torsion_atom_site_label_2
_geom_torsion_atom_site_label_3
_geom_torsion_atom_site_label_4
_geom_torsion_site_symmetry_1
_geom_torsion_site_symmetry_2
_geom_torsion_site_symmetry_3
_geom_torsion_site_symmetry_4
_geom_torsion
_geom_torsion_publ_flag
C4 O1 C1 O2 . . . . -89.2(2) ?
C4 O1 C1 C23 . . . . 148.26(19) ?
C4 O1 C1 C2 . . . . 24.9(2) ?
O2 C1 C2 C24 . . . . -48.0(2) ?
O1 C1 C2 C24 . . . . -164.86(16) ?
C23 C1 C2 C24 . . . . 77.1(2) ?
O2 C1 C2 C3 . . . . 78.44(19) ?
O1 C1 C2 C3 . . . . -38.47(19) ?
C23 C1 C2 C3 . . . . -156.49(19) ?
C24 C2 C3 C17 . . . . -73.5(2) ?
C1 C2 C3 C17 . . . . 162.79(16) ?
C24 C2 C3 C4 . . . . 160.35(16) ?
C1 C2 C3 C4 . . . . 36.69(18) ?
C1 O1 C4 C16 . . . . 120.28(19) ?
C1 O1 C4 C5 . . . . -125.50(19) ?
C1 O1 C4 C3 . . . . -1.3(2) ?
C17 C3 C4 O1 . . . . -150.41(16) ?
C2 C3 C4 O1 . . . . -22.69(18) ?
C17 C3 C4 C16 . . . . 86.2(2) ?
C2 C3 C4 C16 . . . . -146.11(16) ?
C17 C3 C4 C5 . . . . -28.3(2) ?
C2 C3 C4 C5 . . . . 99.43(19) ?
O1 C4 C5 C6 . . . . 49.6(3) ?
C16 C4 C5 C6 . . . . 171.4(2) ?
C3 C4 C5 C6 . . . . -68.8(3) ?
O1 C4 C5 C10 . . . . -132.24(18) ?
C16 C4 C5 C10 . . . . -10.5(2) ?
C3 C4 C5 C10 . . . . 109.4(2) ?
C10 C5 C6 C7 . . . . -2.3(3) ?
C4 C5 C6 C7 . . . . 175.7(2) ?
C5 C6 C7 C8 . . . . 0.3(4) ?
C6 C7 C8 C9 . . . . 1.4(4) ?
C7 C8 C9 C10 . . . . -0.9(4) ?
C8 C9 C10 C5 . . . . -1.1(4) ?
C8 C9 C10 C11 . . . . 176.4(2) ?
C6 C5 C10 C9 . . . . 2.7(3) ?
C4 C5 C10 C9 . . . . -175.6(2) ?
C6 C5 C10 C11 . . . . -175.3(2) ?
C4 C5 C10 C11 . . . . 6.4(2) ?
C9 C10 C11 C16 . . . . -176.7(2) ?
C5 C10 C11 C16 . . . . 1.0(2) ?
C9 C10 C11 C12 . . . . -0.1(4) ?
C5 C10 C11 C12 . . . . 177.7(3) ?
C16 C11 C12 C13 . . . . 1.9(4) ?
C10 C11 C12 C13 . . . . -174.5(3) ?
C11 C12 C13 C14 . . . . 0.4(5) ?
C12 C13 C14 C15 . . . . -2.7(5) ?
C13 C14 C15 C16 . . . . 2.7(4) ?
C14 C15 C16 C11 . . . . -0.5(3) ?
C14 C15 C16 C4 . . . . -176.5(2) ?
C12 C11 C16 C15 . . . . -1.9(3) ?
C10 C11 C16 C15 . . . . 175.3(2) ?
C12 C11 C16 C4 . . . . 174.9(2) ?
C10 C11 C16 C4 . . . . -8.0(2) ?
O1 C4 C16 C15 . . . . -52.6(3) ?
C5 C4 C16 C15 . . . . -172.4(2) ?
C3 C4 C16 C15 . . . . 65.3(3) ?
O1 C4 C16 C11 . . . . 131.00(19) ?
C5 C4 C16 C11 . . . . 11.2(2) ?
C3 C4 C16 C11 . . . . -111.1(2) ?
C2 C3 C17 C22 . . . . 145.93(19) ?
C4 C3 C17 C22 . . . . -94.6(2) ?
C2 C3 C17 C18 . . . . -35.9(3) ?
C4 C3 C17 C18 . . . . 83.6(2) ?
C22 C17 C18 C19 . . . . 1.4(3) ?
C3 C17 C18 C19 . . . . -176.88(19) ?
C17 C18 C19 C20 . . . . 0.7(3) ?
C18 C19 C20 C21 . . . . -1.5(3) ?
C18 C19 C20 Cl2 . . . . 179.31(17) ?
C19 C20 C21 C22 . . . . 0.2(3) ?
Cl2 C20 C21 C22 . . . . 179.34(16) ?
C20 C21 C22 C17 . . . . 2.1(3) ?
C20 C21 C22 Cl1 . . . 1 -176.59(17) ?
C20 C21 C22 Cl1 . . . . -176.59(17) ?
C18 C17 C22 C21 . . . . -2.8(3) ?
C3 C17 C22 C21 . . . . 175.45(19) ?
C18 C17 C22 Cl1 . . . 1 175.82(15) ?
C3 C17 C22 Cl1 . . . 1 -5.9(3) ?
C18 C17 C22 Cl1 . . . . 175.82(15) ?
C3 C17 C22 Cl1 . . . . -5.9(3) ?
C25 O4 C24 O3 . . . . -3.3(3) ?
C25 O4 C24 C2 . . . . 176.29(18) ?
C3 C2 C24 O3 . . . . 170.8(2) ?
C1 C2 C24 O3 . . . . -71.1(3) ?
C3 C2 C24 O4 . . . . -8.7(3) ?
C1 C2 C24 O4 . . . . 109.3(2) ?
C24 O4 C25 C26 . . . . 171.0(2) ?
